data_1570901
loop_
_publ_author_name
'Bortolamiol, Enrica'
'Botter, Eleonora'
'Cavarzerani, Enrico'
'Mauceri, Matteo'
'Demitri, Nicola'
'Rizzolio, Flavio'
'Visentin, Fabiano'
'Scattolin, Thomas'

_publ_section_title
;
 Rational Design of Palladium(II) Indenyl and Allyl Complexes Bearing
 Phosphine and Isocyanide Ancillary Ligands with Promising Antitumor
 Activity.
;
_journal_issue 2
_journal_name_full 'Molecules (Basel, Switzerland)'
_journal_page_first 345
_journal_paper_doi 10.3390/molecules29020345
_journal_volume 29
_journal_year 2024
_chemical_formula_moiety 'C34 H33 N P Pd, Cl O4'
_chemical_formula_sum 'C34 H33 Cl N O4 P Pd'
_chemical_formula_weight 692.43
_space_group_crystal_system monoclinic
_space_group_IT_number 14
_space_group_name_Hall '-P 2ybc'
_space_group_name_H-M_alt 'P 1 21/c 1'
_atom_sites_solution_hydrogens geom
_atom_sites_solution_primary direct
_atom_sites_solution_secondary difmap
_audit_creation_method SHELXL-2019/3
_cell_angle_alpha 90
_cell_angle_beta 112.78(3)
_cell_angle_gamma 90
_cell_formula_units_Z 4
_cell_length_a 14.982(3)
_cell_length_b 13.237(3)
_cell_length_c 16.829(3)
_cell_measurement_reflns_used 50792
_cell_measurement_temperature 100(2)
_cell_measurement_theta_max 27.560
_cell_measurement_theta_min 1.285
_cell_volume 3077.1(13)
_computing_cell_refinement 'XDS (Kabsch, 2010)'
_computing_data_collection 'Elettra XRD2 Data Collection SW'
_computing_data_reduction 'XDS (Kabsch, 2010)'
_computing_molecular_graphics 'Ortep3 for Windows - Coot'
_computing_publication_material 'enCIFer - publCIF'
_computing_structure_refinement 'SHELXL-2019/3 (Sheldrick, 2015)'
_computing_structure_solution 'SHELXT (Sheldrick, 2015)'
_diffrn_ambient_temperature 100(2)
_diffrn_measured_fraction_theta_full 0.967
_diffrn_measured_fraction_theta_max 0.874
_diffrn_measurement_device_type
;
'Arinax MD2s Goniometer, Pilatus 6M detector'
;
_diffrn_measurement_method 'Rotating crystal'
_diffrn_radiation_type Synchrotron
_diffrn_radiation_wavelength 0.620
_diffrn_reflns_av_R_equivalents 0.0429
_diffrn_reflns_av_unetI/netI 0.0395
_diffrn_reflns_Laue_measured_fraction_full 0.967
_diffrn_reflns_Laue_measured_fraction_max 0.874
_diffrn_reflns_limit_h_max 22
_diffrn_reflns_limit_h_min -24
_diffrn_reflns_limit_k_max 21
_diffrn_reflns_limit_k_min -21
_diffrn_reflns_limit_l_max 28
_diffrn_reflns_limit_l_min -26
_diffrn_reflns_number 34405
_diffrn_reflns_point_group_measured_fraction_full 0.967
_diffrn_reflns_point_group_measured_fraction_max 0.874
_diffrn_reflns_theta_full 21.839
_diffrn_reflns_theta_max 31.103
_diffrn_reflns_theta_min 1.764
_diffrn_source 'Elettra Synchrotron - XRD2 BL'
_diffrn_standards_decay_% 0
_diffrn_standards_interval_count 0
_diffrn_standards_number 0
_exptl_absorpt_coefficient_mu 0.535
_exptl_absorpt_correction_type none
_exptl_crystal_colour Orange
_exptl_crystal_density_diffrn 1.495
_exptl_crystal_description 'Thick blocks'
_exptl_crystal_F_000 1416
_exptl_crystal_size_max 0.100
_exptl_crystal_size_mid 0.050
_exptl_crystal_size_min 0.020
_refine_diff_density_max 2.696
_refine_diff_density_min -4.082
_refine_diff_density_rms 0.172
_refine_ls_extinction_method none
_refine_ls_goodness_of_fit_ref 1.138
_refine_ls_hydrogen_treatment constr
_refine_ls_matrix_type full
_refine_ls_number_parameters 409
_refine_ls_number_reflns 13007
_refine_ls_number_restraints 67
_refine_ls_restrained_S_all 1.144
_refine_ls_R_factor_all 0.0823
_refine_ls_R_factor_gt 0.0746
_refine_ls_shift/su_max 0.000
_refine_ls_shift/su_mean 0.000
_refine_ls_structure_factor_coef Fsqd
_refine_ls_weighting_details 'w=1/[\s^2^(Fo^2^)+(0.1183P)^2^+9.7010P] where P=(Fo^2^+2Fc^2^)/3'
_refine_ls_weighting_scheme calc
_refine_ls_wR_factor_gt 0.2366
_refine_ls_wR_factor_ref 0.2458
_reflns_Friedel_coverage 0.000
_reflns_number_gt 11398
_reflns_number_total 13007
_reflns_threshold_expression 'I > 2\s(I)'
_cod_data_source_file EB6x.cif
_cod_data_source_block EB6x
_cod_original_cell_volume 3077.2(12)
_cod_original_sg_symbol_H-M 'P 21/c'
_cod_database_code 1570901
_shelx_shelxl_version_number 2019/3
_shelx_space_group_comment
;
The symmetry employed for this shelxl refinement is uniquely defined
by the following loop, which should always be used as a source of
symmetry information in preference to the above space-group names.
They are only intended as comments.
;
_shelx_estimated_absorpt_t_min 0.948
_shelx_estimated_absorpt_t_max 0.989

loop_
_space_group_symop_operation_xyz
'x, y, z'
'-x, y+1/2, -z+1/2'
'-x, -y, -z'
'x, -y-1/2, z-1/2'

loop_
_atom_site_label
_atom_site_type_symbol
_atom_site_fract_x
_atom_site_fract_y
_atom_site_fract_z
_atom_site_U_iso_or_equiv
_atom_site_adp_type
_atom_site_occupancy
_atom_site_site_symmetry_order
_atom_site_calc_flag
_atom_site_refinement_flags_posn
_atom_site_refinement_flags_adp
_atom_site_refinement_flags_occupancy
_atom_site_disorder_assembly
_atom_site_disorder_group
O4_5 O -0.3059(3) 0.3895(3) 0.2847(2) 0.0416(7) Uani 1 1 d . . . . .
Cl_5 Cl -0.25267(6) 0.32371(6) 0.35486(5) 0.02496(15) Uani 1 1 d . . . . .
O1_5 O -0.1541(2) 0.3205(3) 0.3628(3) 0.0492(10) Uani 1 1 d . . . . .
O3_5 O -0.2938(2) 0.2242(2) 0.3399(3) 0.0418(7) Uani 1 1 d . . . . .
O2_5 O -0.2556(4) 0.3618(3) 0.4338(2) 0.0503(9) Uani 1 1 d . . . . .
Pd_1 Pd 0.15038(2) 0.17177(2) 0.41432(2) 0.02738(9) Uani 1 1 d . . . . .
C4_3 C 0.1150(5) -0.0588(3) 0.3018(4) 0.0517(14) Uani 1 1 d . . . . .
H4_3 H 0.096830 -0.050265 0.241515 0.062 Uiso 1 1 calc R U . . .
C5_3 C 0.1765(6) -0.1353(4) 0.3456(5) 0.064(2) Uani 1 1 d . . . . .
H5_3 H 0.200570 -0.180225 0.314459 0.077 Uiso 1 1 calc R U . . .
C6_3 C 0.2045(6) -0.1491(4) 0.4334(5) 0.0621(19) Uani 1 1 d . . . . .
H6_3 H 0.247220 -0.202791 0.461233 0.075 Uiso 1 1 calc R U . . .
C9_3 C 0.0801(4) 0.0060(3) 0.3487(4) 0.0425(11) Uani 1 1 d . . . . .
C3_3 C 0.0199(3) 0.0978(4) 0.3244(4) 0.0420(10) Uani 1 1 d . . . . .
H3_3 H -0.002260 0.130580 0.269941 0.050 Uiso 1 1 calc R U . . .
C8_3 C 0.1084(4) -0.0073(3) 0.4391(4) 0.0439(11) Uani 1 1 d . . . . .
C7_3 C 0.1708(5) -0.0849(4) 0.4818(4) 0.0527(15) Uani 1 1 d . . . . .
H7_3 H 0.190078 -0.094186 0.542114 0.063 Uiso 1 1 calc R U . . .
C1_3 C 0.0645(3) 0.0759(3) 0.4698(4) 0.0422(11) Uani 1 1 d . . . . .
H1_3 H 0.077034 0.091299 0.528294 0.051 Uiso 1 1 calc R U . . .
C2_3 C 0.0012(3) 0.1283(4) 0.3977(4) 0.0453(12) Uani 1 1 d . . . . .
H2_3 H -0.046243 0.175981 0.397630 0.054 Uiso 1 1 calc R U . . .
P_4 P 0.20912(6) 0.23677(7) 0.31891(6) 0.02350(16) Uani 1 1 d . . . . .
C12_4 C 0.1819(2) 0.1151(3) 0.1737(3) 0.0299(7) Uani 1 1 d . . . . .
H12_4 H 0.241557 0.083535 0.207350 0.036 Uiso 1 1 calc R U . . .
C11_4 C 0.1291(3) 0.0822(3) 0.0894(3) 0.0347(8) Uani 1 1 d . . . . .
H11_4 H 0.153259 0.028647 0.065749 0.042 Uiso 1 1 calc R U . . .
C10_4 C 0.0417(3) 0.1275(3) 0.0403(3) 0.0345(8) Uani 1 1 d . . . . .
H10_4 H 0.006353 0.105477 -0.017121 0.041 Uiso 1 1 calc R U . . .
C9_4 C 0.0059(3) 0.2050(3) 0.0749(3) 0.0337(8) Uani 1 1 d . . . . .
H9_4 H -0.054519 0.235305 0.041326 0.040 Uiso 1 1 calc R U . . .
C8_4 C 0.0579(3) 0.2388(3) 0.1586(3) 0.0303(7) Uani 1 1 d . . . . .
H8_4 H 0.033314 0.292062 0.182065 0.036 Uiso 1 1 calc R U . . .
C7_4 C 0.1473(2) 0.1934(3) 0.2081(2) 0.0272(6) Uani 1 1 d . . . . .
C1_4 C 0.2071(3) 0.3732(3) 0.3110(3) 0.0362(9) Uani 1 1 d . . . . .
C6_4 C 0.2251(4) 0.4200(4) 0.2435(3) 0.0484(13) Uani 1 1 d . . . . .
H6_4 H 0.235586 0.380641 0.200719 0.058 Uiso 1 1 calc R U . . .
C5_4 C 0.2272(4) 0.5255(4) 0.2408(4) 0.069(2) Uani 1 1 d . . . . .
H5_4 H 0.238145 0.558273 0.195135 0.082 Uiso 1 1 calc R U . . .
C4_4 C 0.2138(5) 0.5817(4) 0.3033(5) 0.082(3) Uani 1 1 d . . . . .
H4_4 H 0.217409 0.653241 0.301533 0.098 Uiso 1 1 calc R U . . .
C3_4 C 0.1948(6) 0.5360(4) 0.3693(4) 0.076(3) Uani 1 1 d . . . . .
H3_4 H 0.184037 0.575932 0.411689 0.092 Uiso 1 1 calc R U . . .
C2_4 C 0.1918(4) 0.4311(3) 0.3727(3) 0.0520(15) Uani 1 1 d . . . . .
H2_4 H 0.179107 0.399163 0.417832 0.062 Uiso 1 1 calc R U . . .
C13_4 C 0.3349(2) 0.1988(4) 0.3514(2) 0.0288(7) Uani 1 1 d . . . . .
C14_4 C 0.3571(3) 0.0964(4) 0.3696(3) 0.0421(11) Uani 1 1 d . . . . .
H14_4 H 0.307580 0.049891 0.366453 0.051 Uiso 1 1 calc R U . . .
C15_4 C 0.4519(4) 0.0631(6) 0.3922(3) 0.062(2) Uani 1 1 d . . . . .
H15_4 H 0.466815 -0.006508 0.403636 0.075 Uiso 1 1 calc R U . . .
C16_4 C 0.5248(3) 0.1313(8) 0.3982(3) 0.071(3) Uani 1 1 d . . . . .
H16_4 H 0.589312 0.108125 0.413203 0.085 Uiso 1 1 calc R U . . .
C17_4 C 0.5033(3) 0.2341(6) 0.3821(3) 0.0579(19) Uani 1 1 d . . . . .
H17_4 H 0.553389 0.280887 0.387432 0.069 Uiso 1 1 calc R U . . .
C18_4 C 0.4088(3) 0.2674(5) 0.3584(2) 0.0392(11) Uani 1 1 d . . . . .
H18_4 H 0.394060 0.337005 0.346953 0.047 Uiso 1 1 calc R U . . .
C1A_2 C 0.3975(3) 0.2872(7) 0.6533(3) 0.0289(12) Uani 0.575(9) 1 d D U P A 1
H1A_2 H 0.377112 0.287506 0.703298 0.035 Uiso 0.575(9) 1 calc R U P A 1
C2A_2 C 0.4791(4) 0.2061(7) 0.6701(4) 0.0363(18) Uani 0.575(9) 1 d D . P A 1
H2A_2 H 0.529719 0.216229 0.728416 0.044 Uiso 0.575(9) 1 calc R U P A 1
H2B_2 H 0.451227 0.137846 0.668168 0.044 Uiso 0.575(9) 1 calc R U P A 1
C3A_2 C 0.5247(4) 0.2125(7) 0.6037(4) 0.0377(19) Uani 0.575(9) 1 d D . P A 1
H3A_2 H 0.581147 0.166552 0.620316 0.045 Uiso 0.575(9) 1 calc R U P A 1
H3B_2 H 0.477166 0.190815 0.546727 0.045 Uiso 0.575(9) 1 calc R U P A 1
C4A_2 C 0.5568(6) 0.3192(7) 0.5976(6) 0.047(2) Uani 0.575(9) 1 d D . P A 1
H4A_2 H 0.584730 0.322344 0.553109 0.056 Uiso 0.575(9) 1 calc R U P A 1
H4B_2 H 0.608067 0.338652 0.653453 0.056 Uiso 0.575(9) 1 calc R U P A 1
C5A_2 C 0.4729(6) 0.3943(6) 0.5748(5) 0.042(2) Uani 0.575(9) 1 d D . P A 1
H5A_2 H 0.497408 0.463492 0.573516 0.050 Uiso 0.575(9) 1 calc R U P A 1
H5B_2 H 0.424298 0.378681 0.516590 0.050 Uiso 0.575(9) 1 calc R U P A 1
C6A_2 C 0.4249(6) 0.3900(6) 0.6399(5) 0.0367(16) Uani 0.575(9) 1 d D . P A 1
H6A_2 H 0.470059 0.417666 0.695620 0.044 Uiso 0.575(9) 1 calc R U P A 1
H6B_2 H 0.366356 0.433129 0.619287 0.044 Uiso 0.575(9) 1 calc R U P A 1
NA_2 N 0.3175(4) 0.2520(5) 0.5777(3) 0.0257(12) Uani 0.575(9) 1 d D U P A 1
CA_2 C 0.2570(2) 0.2244(3) 0.5173(2) 0.0293(6) Uani 0.575(9) 1 d D U P A 1
C1B_2 C 0.3916(6) 0.3196(8) 0.6462(5) 0.033(2) Uiso 0.425(9) 1 d D U P A 2
H1B_2 H 0.372007 0.314601 0.696522 0.040 Uiso 0.425(9) 1 calc R U P A 2
C2B_2 C 0.4936(5) 0.2669(7) 0.6718(5) 0.0256(15) Uiso 0.425(9) 1 d D . P A 2
H2C_2 H 0.540547 0.297695 0.725285 0.031 Uiso 0.425(9) 1 calc R U P A 2
H2D_2 H 0.487995 0.194161 0.682832 0.031 Uiso 0.425(9) 1 calc R U P A 2
C3B_2 C 0.5293(6) 0.2795(6) 0.5991(5) 0.0252(15) Uiso 0.425(9) 1 d D . P A 2
H3C_2 H 0.594986 0.250178 0.616829 0.030 Uiso 0.425(9) 1 calc R U P A 2
H3D_2 H 0.485835 0.242334 0.547599 0.030 Uiso 0.425(9) 1 calc R U P A 2
C4B_2 C 0.5321(6) 0.3902(7) 0.5766(6) 0.0304(17) Uiso 0.425(9) 1 d D . P A 2
H4C_2 H 0.551394 0.395828 0.526730 0.036 Uiso 0.425(9) 1 calc R U P A 2
H4D_2 H 0.581410 0.425515 0.625965 0.036 Uiso 0.425(9) 1 calc R U P A 2
C5B_2 C 0.4334(6) 0.4414(6) 0.5544(5) 0.0260(15) Uiso 0.425(9) 1 d D . P A 2
H5C_2 H 0.439212 0.514416 0.544475 0.031 Uiso 0.425(9) 1 calc R U P A 2
H5D_2 H 0.385799 0.411941 0.500647 0.031 Uiso 0.425(9) 1 calc R U P A 2
C6B_2 C 0.3975(6) 0.4276(6) 0.6273(5) 0.0235(14) Uiso 0.425(9) 1 d D . P A 2
H6C_2 H 0.442184 0.462285 0.679740 0.028 Uiso 0.425(9) 1 calc R U P A 2
H6D_2 H 0.332736 0.458919 0.610599 0.028 Uiso 0.425(9) 1 calc R U P A 2
NB_2 N 0.3201(8) 0.2662(8) 0.5743(7) 0.033(2) Uiso 0.425(9) 1 d D U P A 2
CB_2 C 0.2570(2) 0.2244(3) 0.5173(2) 0.0293(6) Uani 0.425(9) 1 d D . P A 2

loop_
_atom_site_aniso_label
_atom_site_aniso_U_11
_atom_site_aniso_U_22
_atom_site_aniso_U_33
_atom_site_aniso_U_23
_atom_site_aniso_U_13
_atom_site_aniso_U_12
O4_5 0.0470(17) 0.0365(15) 0.0293(13) 0.0048(11) 0.0016(12) 0.0118(13)
Cl_5 0.0225(3) 0.0227(3) 0.0241(3) 0.0012(2) 0.0030(3) -0.0039(2)
O1_5 0.0207(12) 0.072(3) 0.0497(19) 0.0206(17) 0.0077(13) -0.0060(13)
O3_5 0.0378(15) 0.0225(12) 0.068(2) -0.0080(13) 0.0239(15) -0.0077(10)
O2_5 0.077(3) 0.0448(19) 0.0298(14) -0.0072(14) 0.0220(16) -0.0134(19)
Pd_1 0.02226(13) 0.02371(13) 0.04459(18) -0.00132(9) 0.02217(12) -0.00224(7)
C4_3 0.083(4) 0.0268(17) 0.078(4) -0.009(2) 0.068(3) -0.012(2)
C5_3 0.113(5) 0.0255(18) 0.101(5) 0.001(2) 0.092(5) 0.000(2)
C6_3 0.104(5) 0.0260(18) 0.098(5) 0.011(2) 0.085(5) 0.008(2)
C9_3 0.053(2) 0.0288(16) 0.068(3) -0.0104(18) 0.049(2) -0.0140(16)
C3_3 0.0340(18) 0.037(2) 0.066(3) -0.016(2) 0.032(2) -0.0153(16)
C8_3 0.060(3) 0.0294(17) 0.071(3) -0.0077(19) 0.056(3) -0.0118(17)
C7_3 0.084(4) 0.0277(18) 0.079(4) 0.007(2) 0.067(3) -0.001(2)
C1_3 0.044(2) 0.0329(18) 0.073(3) -0.0133(19) 0.048(2) -0.0124(16)
C2_3 0.0310(18) 0.041(2) 0.080(3) -0.022(2) 0.039(2) -0.0142(16)
P_4 0.0152(3) 0.0247(4) 0.0274(4) 0.0072(3) 0.0048(3) -0.0011(2)
C12_4 0.0207(12) 0.0215(12) 0.0369(17) 0.0066(12) -0.0005(12) -0.0002(10)
C11_4 0.0273(15) 0.0218(13) 0.0402(19) 0.0013(13) -0.0033(14) -0.0015(11)
C10_4 0.0294(16) 0.0240(14) 0.0346(17) 0.0033(12) -0.0047(13) -0.0048(12)
C9_4 0.0217(13) 0.0290(15) 0.0382(18) 0.0068(14) -0.0019(12) -0.0010(11)
C8_4 0.0206(13) 0.0293(15) 0.0337(16) 0.0072(13) 0.0025(12) 0.0014(11)
C7_4 0.0173(11) 0.0243(12) 0.0313(15) 0.0084(11) 0.0000(11) -0.0035(10)
C1_4 0.0299(16) 0.0246(14) 0.0345(17) 0.0065(13) -0.0089(14) -0.0080(12)
C6_4 0.039(2) 0.038(2) 0.046(2) 0.0210(18) -0.0082(18) -0.0162(17)
C5_4 0.054(3) 0.040(2) 0.067(3) 0.030(2) -0.026(3) -0.025(2)
C4_4 0.074(4) 0.0256(19) 0.078(4) 0.015(2) -0.045(3) -0.018(2)
C3_4 0.087(5) 0.029(2) 0.054(3) -0.009(2) -0.037(3) 0.005(2)
C2_4 0.057(3) 0.0251(16) 0.039(2) -0.0003(15) -0.020(2) -0.0021(17)
C13_4 0.0163(11) 0.052(2) 0.0185(12) 0.0098(13) 0.0068(9) 0.0021(12)
C14_4 0.0285(16) 0.066(3) 0.0363(19) 0.024(2) 0.0171(15) 0.0210(18)
C15_4 0.039(2) 0.116(6) 0.036(2) 0.029(3) 0.0183(18) 0.045(3)
C16_4 0.0207(16) 0.170(8) 0.0218(16) 0.006(3) 0.0074(13) 0.031(3)
C17_4 0.0182(14) 0.138(6) 0.0197(14) -0.017(2) 0.0100(12) -0.013(2)
C18_4 0.0196(13) 0.084(3) 0.0145(11) -0.0046(15) 0.0075(10) -0.0157(17)
C1A_2 0.019(2) 0.058(4) 0.0118(17) 0.017(2) 0.0084(15) 0.009(2)
C2A_2 0.022(2) 0.067(5) 0.018(2) 0.005(3) 0.0057(19) 0.007(3)
C3A_2 0.020(2) 0.075(6) 0.018(2) -0.004(3) 0.0067(18) 0.004(3)
C4A_2 0.038(4) 0.073(6) 0.038(4) -0.021(4) 0.025(3) -0.026(4)
C5A_2 0.049(4) 0.048(4) 0.037(3) -0.008(3) 0.027(3) -0.020(4)
C6A_2 0.038(3) 0.042(4) 0.032(3) -0.003(3) 0.015(3) -0.012(3)
NA_2 0.0181(18) 0.036(3) 0.027(2) 0.0235(19) 0.0125(15) 0.0062(17)
CA_2 0.0231(13) 0.0346(16) 0.0356(16) 0.0108(13) 0.0175(12) 0.0039(11)
CB_2 0.0231(13) 0.0346(16) 0.0356(16) 0.0108(13) 0.0175(12) 0.0039(11)

loop_
_atom_type_symbol
_atom_type_description
_atom_type_scat_dispersion_real
_atom_type_scat_dispersion_imag
_atom_type_scat_source
C C 0.0020 0.0012 'International Tables Vol C Tables 4.2.6.8 and 6.1.1.4'
N N 0.0042 0.0025 'International Tables Vol C Tables 4.2.6.8 and 6.1.1.4'
O O 0.0077 0.0045 'International Tables Vol C Tables 4.2.6.8 and 6.1.1.4'
P P 0.0809 0.0720 'International Tables Vol C Tables 4.2.6.8 and 6.1.1.4'
Cl Cl 0.1198 0.1216 'International Tables Vol C Tables 4.2.6.8 and 6.1.1.4'
Pd Pd -1.3766 0.7904 'International Tables Vol C Tables 4.2.6.8 and 6.1.1.4'
H H 0.0000 0.0000 'International Tables Vol C Tables 4.2.6.8 and 6.1.1.4'

loop_
_geom_angle_atom_site_label_1
_geom_angle_atom_site_label_2
_geom_angle_atom_site_label_3
_geom_angle
_geom_angle_site_symmetry_1
_geom_angle_site_symmetry_3
_geom_angle_publ_flag
O1_5 Cl_5 O4_5 108.6(2) . . ?
O1_5 Cl_5 O3_5 110.3(2) . . ?
O4_5 Cl_5 O3_5 110.4(2) . . ?
O1_5 Cl_5 O2_5 108.9(3) . . ?
O4_5 Cl_5 O2_5 110.0(2) . . ?
O3_5 Cl_5 O2_5 108.6(2) . . ?
CB_2 Pd_1 C3_3 165.59(17) . . ?
CA_2 Pd_1 C3_3 165.59(17) . . ?
CB_2 Pd_1 C2_3 129.46(18) . . ?
CA_2 Pd_1 C2_3 129.46(18) . . ?
C3_3 Pd_1 C2_3 37.75(18) . . ?
CB_2 Pd_1 C1_3 103.46(18) . . ?
CA_2 Pd_1 C1_3 103.46(18) . . ?
C3_3 Pd_1 C1_3 62.2(2) . . ?
C2_3 Pd_1 C1_3 36.5(2) . . ?
CB_2 Pd_1 P_4 94.79(10) . . ?
CA_2 Pd_1 P_4 94.79(10) . . ?
C3_3 Pd_1 P_4 99.62(14) . . ?
C2_3 Pd_1 P_4 130.89(17) . . ?
C1_3 Pd_1 P_4 160.78(14) . . ?
CB_2 Pd_1 C9_3 139.21(18) . . ?
CA_2 Pd_1 C9_3 139.21(18) . . ?
C3_3 Pd_1 C9_3 35.89(19) . . ?
C2_3 Pd_1 C9_3 58.99(15) . . ?
C1_3 Pd_1 C9_3 58.50(15) . . ?
P_4 Pd_1 C9_3 103.41(10) . . ?
CB_2 Pd_1 C8_3 110.75(18) . . ?
CA_2 Pd_1 C8_3 110.75(18) . . ?
C3_3 Pd_1 C8_3 58.8(2) . . ?
C2_3 Pd_1 C8_3 58.32(19) . . ?
C1_3 Pd_1 C8_3 35.36(14) . . ?
P_4 Pd_1 C8_3 131.24(10) . . ?
C9_3 Pd_1 C8_3 32.89(18) . . ?
C5_3 C4_3 C9_3 118.0(6) . . ?
C5_3 C4_3 H4_3 121.0 . . ?
C9_3 C4_3 H4_3 121.0 . . ?
C4_3 C5_3 C6_3 122.1(5) . . ?
C4_3 C5_3 H5_3 118.9 . . ?
C6_3 C5_3 H5_3 118.9 . . ?
C5_3 C6_3 C7_3 120.9(6) . . ?
C5_3 C6_3 H6_3 119.5 . . ?
C7_3 C6_3 H6_3 119.5 . . ?
C4_3 C9_3 C8_3 120.4(5) . . ?
C4_3 C9_3 C3_3 132.2(5) . . ?
C8_3 C9_3 C3_3 107.2(4) . . ?
C4_3 C9_3 Pd_1 127.1(3) . . ?
C8_3 C9_3 Pd_1 74.7(3) . . ?
C3_3 C9_3 Pd_1 60.4(2) . . ?
C2_3 C3_3 C9_3 107.3(5) . . ?
C2_3 C3_3 Pd_1 72.4(3) . . ?
C9_3 C3_3 Pd_1 83.7(3) . . ?
C2_3 C3_3 H3_3 126.3 . . ?
C9_3 C3_3 H3_3 126.3 . . ?
Pd_1 C3_3 H3_3 110.4 . . ?
C7_3 C8_3 C9_3 120.5(4) . . ?
C7_3 C8_3 C1_3 132.4(5) . . ?
C9_3 C8_3 C1_3 107.1(5) . . ?
C7_3 C8_3 Pd_1 128.2(4) . . ?
C9_3 C8_3 Pd_1 72.4(2) . . ?
C1_3 C8_3 Pd_1 62.0(2) . . ?
C8_3 C7_3 C6_3 118.1(6) . . ?
C8_3 C7_3 H7_3 121.0 . . ?
C6_3 C7_3 H7_3 121.0 . . ?
C2_3 C1_3 C8_3 108.1(5) . . ?
C2_3 C1_3 Pd_1 70.5(2) . . ?
C8_3 C1_3 Pd_1 82.6(2) . . ?
C2_3 C1_3 H1_3 126.0 . . ?
C8_3 C1_3 H1_3 126.0 . . ?
Pd_1 C1_3 H1_3 113.2 . . ?
C1_3 C2_3 C3_3 108.4(4) . . ?
C1_3 C2_3 Pd_1 73.0(2) . . ?
C3_3 C2_3 Pd_1 69.9(2) . . ?
C1_3 C2_3 H2_3 125.8 . . ?
C3_3 C2_3 H2_3 125.8 . . ?
Pd_1 C2_3 H2_3 123.0 . . ?
C1_4 P_4 C13_4 106.5(2) . . ?
C1_4 P_4 C7_4 104.53(17) . . ?
C13_4 P_4 C7_4 106.10(18) . . ?
C1_4 P_4 Pd_1 115.39(18) . . ?
C13_4 P_4 Pd_1 108.79(11) . . ?
C7_4 P_4 Pd_1 114.83(12) . . ?
C7_4 C12_4 C11_4 120.1(3) . . ?
C7_4 C12_4 H12_4 119.9 . . ?
C11_4 C12_4 H12_4 119.9 . . ?
C10_4 C11_4 C12_4 120.1(4) . . ?
C10_4 C11_4 H11_4 119.9 . . ?
C12_4 C11_4 H11_4 119.9 . . ?
C11_4 C10_4 C9_4 120.0(4) . . ?
C11_4 C10_4 H10_4 120.0 . . ?
C9_4 C10_4 H10_4 120.0 . . ?
C10_4 C9_4 C8_4 120.4(3) . . ?
C10_4 C9_4 H9_4 119.8 . . ?
C8_4 C9_4 H9_4 119.8 . . ?
C9_4 C8_4 C7_4 119.6(4) . . ?
C9_4 C8_4 H8_4 120.2 . . ?
C7_4 C8_4 H8_4 120.2 . . ?
C12_4 C7_4 C8_4 119.8(3) . . ?
C12_4 C7_4 P_4 122.6(2) . . ?
C8_4 C7_4 P_4 117.5(3) . . ?
C2_4 C1_4 C6_4 120.1(4) . . ?
C2_4 C1_4 P_4 120.1(4) . . ?
C6_4 C1_4 P_4 119.7(4) . . ?
C5_4 C6_4 C1_4 118.7(7) . . ?
C5_4 C6_4 H6_4 120.6 . . ?
C1_4 C6_4 H6_4 120.6 . . ?
C4_4 C5_4 C6_4 120.4(6) . . ?
C4_4 C5_4 H5_4 119.8 . . ?
C6_4 C5_4 H5_4 119.8 . . ?
C5_4 C4_4 C3_4 121.1(5) . . ?
C5_4 C4_4 H4_4 119.4 . . ?
C3_4 C4_4 H4_4 119.4 . . ?
C4_4 C3_4 C2_4 119.2(7) . . ?
C4_4 C3_4 H3_4 120.4 . . ?
C2_4 C3_4 H3_4 120.4 . . ?
C1_4 C2_4 C3_4 120.4(7) . . ?
C1_4 C2_4 H2_4 119.8 . . ?
C3_4 C2_4 H2_4 119.8 . . ?
C14_4 C13_4 C18_4 119.7(4) . . ?
C14_4 C13_4 P_4 117.6(3) . . ?
C18_4 C13_4 P_4 122.6(4) . . ?
C15_4 C14_4 C13_4 119.8(5) . . ?
C15_4 C14_4 H14_4 120.1 . . ?
C13_4 C14_4 H14_4 120.1 . . ?
C16_4 C15_4 C14_4 120.2(7) . . ?
C16_4 C15_4 H15_4 119.9 . . ?
C14_4 C15_4 H15_4 119.9 . . ?
C15_4 C16_4 C17_4 120.1(4) . . ?
C15_4 C16_4 H16_4 120.0 . . ?
C17_4 C16_4 H16_4 120.0 . . ?
C18_4 C17_4 C16_4 119.8(5) . . ?
C18_4 C17_4 H17_4 120.1 . . ?
C16_4 C17_4 H17_4 120.1 . . ?
C17_4 C18_4 C13_4 120.3(6) . . ?
C17_4 C18_4 H18_4 119.9 . . ?
C13_4 C18_4 H18_4 119.9 . . ?
NA_2 C1A_2 C6A_2 110.5(5) . . ?
NA_2 C1A_2 C2A_2 105.1(6) . . ?
C6A_2 C1A_2 C2A_2 114.8(5) . . ?
NA_2 C1A_2 H1A_2 108.8 . . ?
C6A_2 C1A_2 H1A_2 108.8 . . ?
C2A_2 C1A_2 H1A_2 108.8 . . ?
C3A_2 C2A_2 C1A_2 111.7(5) . . ?
C3A_2 C2A_2 H2A_2 109.3 . . ?
C1A_2 C2A_2 H2A_2 109.3 . . ?
C3A_2 C2A_2 H2B_2 109.3 . . ?
C1A_2 C2A_2 H2B_2 109.3 . . ?
H2A_2 C2A_2 H2B_2 107.9 . . ?
C4A_2 C3A_2 C2A_2 110.4(6) . . ?
C4A_2 C3A_2 H3A_2 109.6 . . ?
C2A_2 C3A_2 H3A_2 109.6 . . ?
C4A_2 C3A_2 H3B_2 109.6 . . ?
C2A_2 C3A_2 H3B_2 109.6 . . ?
H3A_2 C3A_2 H3B_2 108.1 . . ?
C3A_2 C4A_2 C5A_2 111.9(6) . . ?
C3A_2 C4A_2 H4A_2 109.2 . . ?
C5A_2 C4A_2 H4A_2 109.2 . . ?
C3A_2 C4A_2 H4B_2 109.2 . . ?
C5A_2 C4A_2 H4B_2 109.2 . . ?
H4A_2 C4A_2 H4B_2 107.9 . . ?
C6A_2 C5A_2 C4A_2 111.4(7) . . ?
C6A_2 C5A_2 H5A_2 109.3 . . ?
C4A_2 C5A_2 H5A_2 109.3 . . ?
C6A_2 C5A_2 H5B_2 109.3 . . ?
C4A_2 C5A_2 H5B_2 109.3 . . ?
H5A_2 C5A_2 H5B_2 108.0 . . ?
C1A_2 C6A_2 C5A_2 112.6(6) . . ?
C1A_2 C6A_2 H6A_2 109.1 . . ?
C5A_2 C6A_2 H6A_2 109.1 . . ?
C1A_2 C6A_2 H6B_2 109.1 . . ?
C5A_2 C6A_2 H6B_2 109.1 . . ?
H6A_2 C6A_2 H6B_2 107.8 . . ?
CA_2 NA_2 C1A_2 177.8(7) . . ?
NA_2 CA_2 Pd_1 177.8(4) . . ?
NB_2 C1B_2 C6B_2 112.3(7) . . ?
NB_2 C1B_2 C2B_2 109.6(8) . . ?
C6B_2 C1B_2 C2B_2 110.8(7) . . ?
NB_2 C1B_2 H1B_2 108.0 . . ?
C6B_2 C1B_2 H1B_2 108.0 . . ?
C2B_2 C1B_2 H1B_2 108.0 . . ?
C3B_2 C2B_2 C1B_2 109.6(6) . . ?
C3B_2 C2B_2 H2C_2 109.7 . . ?
C1B_2 C2B_2 H2C_2 109.7 . . ?
C3B_2 C2B_2 H2D_2 109.7 . . ?
C1B_2 C2B_2 H2D_2 109.7 . . ?
H2C_2 C2B_2 H2D_2 108.2 . . ?
C4B_2 C3B_2 C2B_2 111.0(7) . . ?
C4B_2 C3B_2 H3C_2 109.4 . . ?
C2B_2 C3B_2 H3C_2 109.4 . . ?
C4B_2 C3B_2 H3D_2 109.4 . . ?
C2B_2 C3B_2 H3D_2 109.4 . . ?
H3C_2 C3B_2 H3D_2 108.0 . . ?
C3B_2 C4B_2 C5B_2 111.7(6) . . ?
C3B_2 C4B_2 H4C_2 109.3 . . ?
C5B_2 C4B_2 H4C_2 109.3 . . ?
C3B_2 C4B_2 H4D_2 109.3 . . ?
C5B_2 C4B_2 H4D_2 109.3 . . ?
H4C_2 C4B_2 H4D_2 107.9 . . ?
C6B_2 C5B_2 C4B_2 110.9(7) . . ?
C6B_2 C5B_2 H5C_2 109.5 . . ?
C4B_2 C5B_2 H5C_2 109.5 . . ?
C6B_2 C5B_2 H5D_2 109.5 . . ?
C4B_2 C5B_2 H5D_2 109.5 . . ?
H5C_2 C5B_2 H5D_2 108.0 . . ?
C1B_2 C6B_2 C5B_2 111.0(7) . . ?
C1B_2 C6B_2 H6C_2 109.4 . . ?
C5B_2 C6B_2 H6C_2 109.4 . . ?
C1B_2 C6B_2 H6D_2 109.4 . . ?
C5B_2 C6B_2 H6D_2 109.4 . . ?
H6C_2 C6B_2 H6D_2 108.0 . . ?
CB_2 NB_2 C1B_2 175.7(15) . . ?
NB_2 CB_2 Pd_1 172.5(7) . . ?

loop_
_geom_bond_atom_site_label_1
_geom_bond_atom_site_label_2
_geom_bond_distance
_geom_bond_site_symmetry_2
_geom_bond_publ_flag
O4_5 Cl_5 1.435(3) . ?
Cl_5 O1_5 1.432(4) . ?
Cl_5 O3_5 1.435(3) . ?
Cl_5 O2_5 1.437(4) . ?
Pd_1 CB_2 1.975(4) . ?
Pd_1 CA_2 1.975(4) . ?
Pd_1 C3_3 2.186(5) . ?
Pd_1 C2_3 2.219(4) . ?
Pd_1 C1_3 2.251(4) . ?
Pd_1 P_4 2.2775(10) . ?
Pd_1 C9_3 2.499(4) . ?
Pd_1 C8_3 2.528(4) . ?
C4_3 C5_3 1.376(10) . ?
C4_3 C9_3 1.397(6) . ?
C4_3 H4_3 0.9500 . ?
C5_3 C6_3 1.383(10) . ?
C5_3 H5_3 0.9500 . ?
C6_3 C7_3 1.400(7) . ?
C6_3 H6_3 0.9500 . ?
C9_3 C8_3 1.423(8) . ?
C9_3 C3_3 1.474(7) . ?
C3_3 C2_3 1.426(7) . ?
C3_3 H3_3 0.9500 . ?
C8_3 C7_3 1.387(8) . ?
C8_3 C1_3 1.475(6) . ?
C7_3 H7_3 0.9500 . ?
C1_3 C2_3 1.401(9) . ?
C1_3 H1_3 0.9500 . ?
C2_3 H2_3 0.9500 . ?
P_4 C1_4 1.810(4) . ?
P_4 C13_4 1.818(3) . ?
P_4 C7_4 1.824(4) . ?
C12_4 C7_4 1.383(6) . ?
C12_4 C11_4 1.400(6) . ?
C12_4 H12_4 0.9500 . ?
C11_4 C10_4 1.385(5) . ?
C11_4 H11_4 0.9500 . ?
C10_4 C9_4 1.387(7) . ?
C10_4 H10_4 0.9500 . ?
C9_4 C8_4 1.393(6) . ?
C9_4 H9_4 0.9500 . ?
C8_4 C7_4 1.408(5) . ?
C8_4 H8_4 0.9500 . ?
C1_4 C2_4 1.380(8) . ?
C1_4 C6_4 1.408(7) . ?
C6_4 C5_4 1.398(7) . ?
C6_4 H6_4 0.9500 . ?
C5_4 C4_4 1.366(13) . ?
C5_4 H5_4 0.9500 . ?
C4_4 C3_4 1.387(12) . ?
C4_4 H4_4 0.9500 . ?
C3_4 C2_4 1.392(7) . ?
C3_4 H3_4 0.9500 . ?
C2_4 H2_4 0.9500 . ?
C13_4 C14_4 1.400(7) . ?
C13_4 C18_4 1.401(6) . ?
C14_4 C15_4 1.392(6) . ?
C14_4 H14_4 0.9500 . ?
C15_4 C16_4 1.391(12) . ?
C15_4 H15_4 0.9500 . ?
C16_4 C17_4 1.400(13) . ?
C16_4 H16_4 0.9500 . ?
C17_4 C18_4 1.386(7) . ?
C17_4 H17_4 0.9500 . ?
C18_4 H18_4 0.9500 . ?
C1A_2 NA_2 1.447(5) . ?
C1A_2 C6A_2 1.463(10) . ?
C1A_2 C2A_2 1.568(9) . ?
C1A_2 H1A_2 1.0000 . ?
C2A_2 C3A_2 1.522(8) . ?
C2A_2 H2A_2 0.9900 . ?
C2A_2 H2B_2 0.9900 . ?
C3A_2 C4A_2 1.508(11) . ?
C3A_2 H3A_2 0.9900 . ?
C3A_2 H3B_2 0.9900 . ?
C4A_2 C5A_2 1.530(12) . ?
C4A_2 H4A_2 0.9900 . ?
C4A_2 H4B_2 0.9900 . ?
C5A_2 C6A_2 1.527(8) . ?
C5A_2 H5A_2 0.9900 . ?
C5A_2 H5B_2 0.9900 . ?
C6A_2 H6A_2 0.9900 . ?
C6A_2 H6B_2 0.9900 . ?
NA_2 CA_2 1.128(5) . ?
C1B_2 NB_2 1.452(7) . ?
C1B_2 C6B_2 1.475(11) . ?
C1B_2 C2B_2 1.580(10) . ?
C1B_2 H1B_2 1.0000 . ?
C2B_2 C3B_2 1.523(9) . ?
C2B_2 H2C_2 0.9900 . ?
C2B_2 H2D_2 0.9900 . ?
C3B_2 C4B_2 1.518(11) . ?
C3B_2 H3C_2 0.9900 . ?
C3B_2 H3D_2 0.9900 . ?
C4B_2 C5B_2 1.536(11) . ?
C4B_2 H4C_2 0.9900 . ?
C4B_2 H4D_2 0.9900 . ?
C5B_2 C6B_2 1.529(9) . ?
C5B_2 H5C_2 0.9900 . ?
C5B_2 H5D_2 0.9900 . ?
C6B_2 H6C_2 0.9900 . ?
C6B_2 H6D_2 0.9900 . ?
NB_2 CB_2 1.191(7) . ?

loop_
_geom_torsion_atom_site_label_1
_geom_torsion_atom_site_label_2
_geom_torsion_atom_site_label_3
_geom_torsion_atom_site_label_4
_geom_torsion
_geom_torsion_site_symmetry_1
_geom_torsion_site_symmetry_2
_geom_torsion_site_symmetry_3
_geom_torsion_site_symmetry_4
_geom_torsion_publ_flag
C9_3 C4_3 C5_3 C6_3 -0.3(9) . . . . ?
C4_3 C5_3 C6_3 C7_3 0.1(10) . . . . ?
C5_3 C4_3 C9_3 C8_3 0.4(7) . . . . ?
C5_3 C4_3 C9_3 C3_3 175.2(5) . . . . ?
C5_3 C4_3 C9_3 Pd_1 93.8(6) . . . . ?
C4_3 C9_3 C3_3 C2_3 175.8(5) . . . . ?
C8_3 C9_3 C3_3 C2_3 -8.9(4) . . . . ?
Pd_1 C9_3 C3_3 C2_3 -69.3(3) . . . . ?
C4_3 C9_3 C3_3 Pd_1 -114.9(5) . . . . ?
C8_3 C9_3 C3_3 Pd_1 60.4(3) . . . . ?
C4_3 C9_3 C8_3 C7_3 -0.2(7) . . . . ?
C3_3 C9_3 C8_3 C7_3 -176.2(4) . . . . ?
Pd_1 C9_3 C8_3 C7_3 -124.5(4) . . . . ?
C4_3 C9_3 C8_3 C1_3 176.6(4) . . . . ?
C3_3 C9_3 C8_3 C1_3 0.6(4) . . . . ?
Pd_1 C9_3 C8_3 C1_3 52.3(3) . . . . ?
C4_3 C9_3 C8_3 Pd_1 124.4(4) . . . . ?
C3_3 C9_3 C8_3 Pd_1 -51.6(3) . . . . ?
C9_3 C8_3 C7_3 C6_3 -0.1(8) . . . . ?
C1_3 C8_3 C7_3 C6_3 -175.9(5) . . . . ?
Pd_1 C8_3 C7_3 C6_3 -91.1(7) . . . . ?
C5_3 C6_3 C7_3 C8_3 0.1(9) . . . . ?
C7_3 C8_3 C1_3 C2_3 -175.7(5) . . . . ?
C9_3 C8_3 C1_3 C2_3 8.0(4) . . . . ?
Pd_1 C8_3 C1_3 C2_3 66.6(3) . . . . ?
C7_3 C8_3 C1_3 Pd_1 117.7(5) . . . . ?
C9_3 C8_3 C1_3 Pd_1 -58.6(3) . . . . ?
C8_3 C1_3 C2_3 C3_3 -13.7(4) . . . . ?
Pd_1 C1_3 C2_3 C3_3 61.3(3) . . . . ?
C8_3 C1_3 C2_3 Pd_1 -75.0(3) . . . . ?
C9_3 C3_3 C2_3 C1_3 14.0(4) . . . . ?
Pd_1 C3_3 C2_3 C1_3 -63.3(3) . . . . ?
C9_3 C3_3 C2_3 Pd_1 77.3(3) . . . . ?
C7_4 C12_4 C11_4 C10_4 -0.4(6) . . . . ?
C12_4 C11_4 C10_4 C9_4 -0.6(7) . . . . ?
C11_4 C10_4 C9_4 C8_4 0.9(6) . . . . ?
C10_4 C9_4 C8_4 C7_4 -0.2(6) . . . . ?
C11_4 C12_4 C7_4 C8_4 1.1(6) . . . . ?
C11_4 C12_4 C7_4 P_4 177.2(3) . . . . ?
C9_4 C8_4 C7_4 C12_4 -0.8(6) . . . . ?
C9_4 C8_4 C7_4 P_4 -177.1(3) . . . . ?
C1_4 P_4 C7_4 C12_4 135.4(3) . . . . ?
C13_4 P_4 C7_4 C12_4 23.0(4) . . . . ?
Pd_1 P_4 C7_4 C12_4 -97.1(3) . . . . ?
C1_4 P_4 C7_4 C8_4 -48.4(3) . . . . ?
C13_4 P_4 C7_4 C8_4 -160.8(3) . . . . ?
Pd_1 P_4 C7_4 C8_4 79.0(3) . . . . ?
C13_4 P_4 C1_4 C2_4 -106.8(4) . . . . ?
C7_4 P_4 C1_4 C2_4 141.1(4) . . . . ?
Pd_1 P_4 C1_4 C2_4 14.0(4) . . . . ?
C13_4 P_4 C1_4 C6_4 70.6(3) . . . . ?
C7_4 P_4 C1_4 C6_4 -41.5(4) . . . . ?
Pd_1 P_4 C1_4 C6_4 -168.6(3) . . . . ?
C2_4 C1_4 C6_4 C5_4 0.1(6) . . . . ?
P_4 C1_4 C6_4 C5_4 -177.3(4) . . . . ?
C1_4 C6_4 C5_4 C4_4 1.1(8) . . . . ?
C6_4 C5_4 C4_4 C3_4 -1.9(9) . . . . ?
C5_4 C4_4 C3_4 C2_4 1.5(9) . . . . ?
C6_4 C1_4 C2_4 C3_4 -0.5(7) . . . . ?
P_4 C1_4 C2_4 C3_4 176.9(4) . . . . ?
C4_4 C3_4 C2_4 C1_4 -0.2(9) . . . . ?
C1_4 P_4 C13_4 C14_4 174.4(3) . . . . ?
C7_4 P_4 C13_4 C14_4 -74.6(3) . . . . ?
Pd_1 P_4 C13_4 C14_4 49.4(3) . . . . ?
C1_4 P_4 C13_4 C18_4 -5.7(4) . . . . ?
C7_4 P_4 C13_4 C18_4 105.3(3) . . . . ?
Pd_1 P_4 C13_4 C18_4 -130.7(3) . . . . ?
C18_4 C13_4 C14_4 C15_4 -1.8(6) . . . . ?
P_4 C13_4 C14_4 C15_4 178.1(4) . . . . ?
C13_4 C14_4 C15_4 C16_4 1.0(7) . . . . ?
C14_4 C15_4 C16_4 C17_4 0.5(7) . . . . ?
C15_4 C16_4 C17_4 C18_4 -1.4(6) . . . . ?
C16_4 C17_4 C18_4 C13_4 0.6(5) . . . . ?
C14_4 C13_4 C18_4 C17_4 0.9(5) . . . . ?
P_4 C13_4 C18_4 C17_4 -178.9(3) . . . . ?
NA_2 C1A_2 C2A_2 C3A_2 72.5(7) . . . . ?
C6A_2 C1A_2 C2A_2 C3A_2 -49.0(7) . . . . ?
C1A_2 C2A_2 C3A_2 C4A_2 52.0(8) . . . . ?
C2A_2 C3A_2 C4A_2 C5A_2 -57.5(8) . . . . ?
C3A_2 C4A_2 C5A_2 C6A_2 57.0(8) . . . . ?
NA_2 C1A_2 C6A_2 C5A_2 -70.2(8) . . . . ?
C2A_2 C1A_2 C6A_2 C5A_2 48.4(8) . . . . ?
C4A_2 C5A_2 C6A_2 C1A_2 -51.9(8) . . . . ?
NB_2 C1B_2 C2B_2 C3B_2 66.5(10) . . . . ?
C6B_2 C1B_2 C2B_2 C3B_2 -57.9(8) . . . . ?
C1B_2 C2B_2 C3B_2 C4B_2 55.5(9) . . . . ?
C2B_2 C3B_2 C4B_2 C5B_2 -55.3(9) . . . . ?
C3B_2 C4B_2 C5B_2 C6B_2 54.8(9) . . . . ?
NB_2 C1B_2 C6B_2 C5B_2 -64.6(11) . . . . ?
C2B_2 C1B_2 C6B_2 C5B_2 58.3(8) . . . . ?
C4B_2 C5B_2 C6B_2 C1B_2 -56.9(9) . . . . ?
